data_4080398
loop_
_publ_author_name
'Robinson, Jerome R.'
'Carroll, Patrick J.'
'Walsh, Patrick J.'
'Schelter, Eric J.'

_publ_section_title
;
 Uranium(IV) BINOLate Heterobimetallics: Synthesis and Reactivity in an
 Asymmetric Diels--Alder Reaction
;
_journal_issue 5
_journal_name_full Organometallics
_journal_page_first 1493
_journal_paper_doi 10.1021/om3011849
_journal_volume 32
_journal_year 2013
_chemical_formula_sum 'C109 H101 Br8 Li3 O14 U'
_chemical_formula_weight 2533.03
_space_group_IT_number 19
_symmetry_cell_setting orthorhombic
_symmetry_Int_Tables_number 19
_symmetry_space_group_name_Hall 'P 2ac 2ab'
_symmetry_space_group_name_H-M 'P 21 21 21'
_atom_sites_solution_hydrogens geom
_atom_sites_solution_primary direct
_audit_creation_method SHELXL-97
_cell_angle_alpha 90.00
_cell_angle_beta 90.00
_cell_angle_gamma 90.00
_cell_formula_units_Z 4
_cell_length_a 15.554(3)
_cell_length_b 24.866(4)
_cell_length_c 30.021(5)
_cell_measurement_temperature 143(1)
_cell_volume 11611(3)
_computing_data_collection 'Bruker APEX2'
_computing_data_reduction 'Bruker SAINT'
_computing_structure_refinement 'SHELXL-97 (Sheldrick, 2008)'
_computing_structure_solution 'SHELXS-97 (Sheldrick, 2008)'
_diffrn_ambient_temperature 143(1)
_diffrn_measured_fraction_theta_full 0.994
_diffrn_measured_fraction_theta_max 0.994
_diffrn_measurement_device 'CCD Area Detector'
_diffrn_measurement_device_type 'Bruker APEXII'
_diffrn_measurement_method 'phi and omega scans'
_diffrn_radiation_monochromator graphite
_diffrn_radiation_source 'sealed tube'
_diffrn_radiation_type MoK\a
_diffrn_radiation_wavelength 0.71073
_diffrn_reflns_av_R_equivalents 0.0630
_diffrn_reflns_av_sigmaI/netI 0.0576
_diffrn_reflns_limit_h_max 20
_diffrn_reflns_limit_h_min -20
_diffrn_reflns_limit_k_max 32
_diffrn_reflns_limit_k_min -32
_diffrn_reflns_limit_l_max 39
_diffrn_reflns_limit_l_min -39
_diffrn_reflns_number 229362
_diffrn_reflns_theta_full 27.57
_diffrn_reflns_theta_max 27.57
_diffrn_reflns_theta_min 1.77
_exptl_absorpt_coefficient_mu 4.206
_exptl_absorpt_correction_T_max 0.7456
_exptl_absorpt_correction_T_min 0.4641
_exptl_absorpt_correction_type multi-scan
_exptl_absorpt_process_details '(SADABS; Sheldrick, 2007)'
_exptl_crystal_density_diffrn 1.449
_exptl_crystal_density_method 'not measured'
_exptl_crystal_F_000 4992
_exptl_crystal_size_max 0.36
_exptl_crystal_size_mid 0.20
_exptl_crystal_size_min 0.06
_refine_diff_density_max 3.410
_refine_diff_density_min -2.346
_refine_diff_density_rms 0.141
_refine_ls_abs_structure_details 'Flack H D (1983), Acta Cryst. A39, 876-881'
_refine_ls_abs_structure_Flack 0.036(5)
_refine_ls_extinction_method none
_refine_ls_goodness_of_fit_ref 1.080
_refine_ls_hydrogen_treatment constr
_refine_ls_matrix_type full
_refine_ls_number_parameters 1218
_refine_ls_number_reflns 26585
_refine_ls_number_restraints 80
_refine_ls_restrained_S_all 1.080
_refine_ls_R_factor_all 0.0767
_refine_ls_R_factor_gt 0.0620
_refine_ls_shift/su_max 0.005
_refine_ls_shift/su_mean 0.000
_refine_ls_structure_factor_coef Fsqd
_refine_ls_weighting_details 'calc w=1/[\s^2^(Fo^2^)+(0.0797P)^2^+21.7332P] where P=(Fo^2^+2Fc^2^)/3'
_refine_ls_weighting_scheme calc
_refine_ls_wR_factor_gt 0.1423
_refine_ls_wR_factor_ref 0.1485
_reflns_number_gt 22315
_reflns_number_total 26585
_reflns_threshold_expression >2sigma(I)
_cod_data_source_file om3011849_si_002.cif
_cod_data_source_block shelxl
_cod_depositor_comments
;
The following automatic conversions were performed:
'_atom_site_symetry_multiplicity' tag replaced with
'_atom_site_symmetry_multiplicity'.

Automatic conversion script
Id: cif_correct_tags 1440 2010-10-19 06:21:57Z saulius 
;
_cod_original_sg_symbol_H-M 'P 21 21 21 '
_cod_database_code 4080398

loop_
_symmetry_equiv_pos_as_xyz
'x, y, z'
'x+1/2, -y+1/2, -z'
'-x, y+1/2, -z+1/2'
'-x+1/2, -y, z+1/2'

loop_
_atom_site_label
_atom_site_type_symbol
_atom_site_fract_x
_atom_site_fract_y
_atom_site_fract_z
_atom_site_U_iso_or_equiv
_atom_site_adp_type
_atom_site_occupancy
_atom_site_symmetry_multiplicity
_atom_site_calc_flag
_atom_site_refinement_flags
U1 U 0.759576(14) 0.422970(10) 0.356206(8) 0.02511(7) Uani 1 1 d .
Br1 Br 1.25010(8) 0.33131(5) 0.16519(3) 0.0753(3) Uani 1 1 d .
Br2 Br 1.34468(5) 0.40829(5) 0.45641(3) 0.0629(3) Uani 1 1 d .
Br3 Br 0.96698(18) 0.78294(7) 0.44777(11) 0.1957(14) Uani 1 1 d .
Br4 Br 0.54108(6) 0.58879(5) 0.61078(3) 0.0643(3) Uani 1 1 d .
Br5 Br 0.50289(7) 0.44210(5) 0.05368(3) 0.0692(3) Uani 1 1 d .
Br6 Br 0.30669(8) 0.18879(5) 0.24475(6) 0.0914(5) Uani 1 1 d .
Br7 Br 0.38155(7) 0.38698(6) 0.63369(3) 0.0733(3) Uani 1 1 d .
Br8 Br 0.44501(10) 0.09457(5) 0.41264(4) 0.0881(5) Uani 1 1 d .
O1 O 0.8786(3) 0.46574(17) 0.32651(15) 0.0237(10) Uani 1 1 d .
O2 O 0.8612(3) 0.35538(18) 0.35450(16) 0.0260(9) Uani 1 1 d .
O3 O 0.7142(3) 0.51211(19) 0.36228(16) 0.0291(10) Uani 1 1 d .
O4 O 0.8431(3) 0.46015(19) 0.41479(14) 0.0262(10) Uani 1 1 d .
O5 O 0.7503(3) 0.37529(19) 0.28985(14) 0.0302(10) Uani 1 1 d .
O6 O 0.6201(3) 0.43634(17) 0.32710(14) 0.0225(9) Uani 1 1 d .
O7 O 0.6895(3) 0.3815(2) 0.41052(15) 0.0290(10) Uani 1 1 d .
O8 O 0.7888(3) 0.3237(2) 0.4952(2) 0.0429(13) Uani 1 1 d .
H8 H 0.7601 0.3513 0.4962 0.064 Uiso 1 1 calc R
O9 O 1.0177(4) 0.5367(3) 0.3904(2) 0.0578(18) Uani 1 1 d .
O10 O 0.5159(4) 0.5433(2) 0.3687(2) 0.0540(17) Uani 1 1 d .
O11 O 0.5921(4) 0.5491(2) 0.2765(2) 0.0489(15) Uani 1 1 d .
O12 O 0.9182(4) 0.2849(3) 0.2627(2) 0.0546(16) Uani 1 1 d .
O13 O 0.7598(4) 0.2539(2) 0.30818(17) 0.0412(12) Uani 1 1 d .
C1 C 0.9386(4) 0.4497(3) 0.2972(2) 0.0281(15) Uani 1 1 d .
C2 C 0.9434(5) 0.4755(3) 0.2552(2) 0.0357(17) Uani 1 1 d .
H2 H 0.9069 0.5041 0.2489 0.047 Uiso 1 1 calc R
C3 C 1.0012(5) 0.4587(3) 0.2241(2) 0.0357(18) Uani 1 1 d .
H3 H 1.0023 0.4757 0.1965 0.047 Uiso 1 1 calc R
C4 C 1.0595(4) 0.4162(3) 0.2322(2) 0.0310(15) Uani 1 1 d .
C5 C 1.1179(5) 0.3979(4) 0.1996(3) 0.0401(19) Uani 1 1 d .
H5 H 1.1204 0.4143 0.1718 0.053 Uiso 1 1 calc R
C6 C 1.1706(5) 0.3558(4) 0.2095(3) 0.043(2) Uani 1 1 d .
C7 C 1.1678(5) 0.3303(3) 0.2500(3) 0.046(2) Uani 1 1 d .
H7 H 1.2033 0.3008 0.2552 0.061 Uiso 1 1 calc R
C8 C 1.1139(5) 0.3475(4) 0.2825(3) 0.0389(18) Uani 1 1 d .
H8 H 1.1148 0.3309 0.3103 0.052 Uiso 1 1 calc R
C9 C 1.0559(4) 0.3909(3) 0.2746(2) 0.0299(15) Uani 1 1 d .
C10 C 0.9988(4) 0.4091(3) 0.3078(2) 0.0253(14) Uani 1 1 d .
C11 C 1.0045(4) 0.3884(3) 0.3544(2) 0.0254(13) Uani 1 1 d .
C12 C 1.0828(4) 0.3971(3) 0.3800(2) 0.0293(15) Uani 1 1 d .
C13 C 1.1528(4) 0.4241(3) 0.3624(2) 0.0338(15) Uani 1 1 d .
H13 H 1.1477 0.4394 0.3342 0.045 Uiso 1 1 calc R
C14 C 1.2296(5) 0.4294(4) 0.3847(2) 0.0414(18) Uani 1 1 d .
H14 H 1.2755 0.4477 0.3719 0.055 Uiso 1 1 calc R
C15 C 1.2369(5) 0.4066(4) 0.4267(3) 0.0447(19) Uani 1 1 d .
C16 C 1.1689(5) 0.3795(4) 0.4466(2) 0.0395(19) Uani 1 1 d .
H16 H 1.1744 0.3651 0.4750 0.053 Uiso 1 1 calc R
C17 C 1.0910(5) 0.3744(3) 0.4225(2) 0.0331(16) Uani 1 1 d .
C18 C 1.0216(5) 0.3457(3) 0.4417(2) 0.0346(17) Uani 1 1 d .
H18 H 1.0269 0.3311 0.4701 0.046 Uiso 1 1 calc R
C19 C 0.9466(4) 0.3397(3) 0.4183(2) 0.0272(14) Uani 1 1 d .
H19 H 0.9009 0.3217 0.4315 0.036 Uiso 1 1 calc R
C20 C 0.9366(4) 0.3602(3) 0.3746(2) 0.0218(13) Uani 1 1 d .
C21 C 0.7587(4) 0.5567(3) 0.3720(2) 0.0275(13) Uani 1 1 d .
C22 C 0.7783(6) 0.5923(4) 0.3365(3) 0.048(2) Uani 1 1 d .
H22 H 0.7627 0.5829 0.3076 0.064 Uiso 1 1 calc R
C23 C 0.8181(7) 0.6386(4) 0.3433(3) 0.069(3) Uani 1 1 d .
H23 H 0.8283 0.6617 0.3195 0.092 Uiso 1 1 calc R
C24 C 0.8462(6) 0.6536(4) 0.3883(3) 0.052(2) Uani 1 1 d .
C25 C 0.8839(8) 0.7048(4) 0.3955(4) 0.078(4) Uani 1 1 d .
H25 H 0.8884 0.7300 0.3728 0.104 Uiso 1 1 calc R
C26 C 0.9141(8) 0.7154(4) 0.4387(5) 0.085(4) Uani 1 1 d .
C27 C 0.9094(7) 0.6795(4) 0.4712(4) 0.067(3) Uani 1 1 d .
H27 H 0.9349 0.6866 0.4986 0.089 Uiso 1 1 calc R
C28 C 0.8664(5) 0.6309(3) 0.4643(3) 0.045(2) Uani 1 1 d .
H28 H 0.8594 0.6072 0.4880 0.060 Uiso 1 1 calc R
C29 C 0.8330(5) 0.6169(3) 0.4217(3) 0.0371(18) Uani 1 1 d .
C30 C 0.7855(4) 0.5682(2) 0.4149(2) 0.0229(13) Uani 1 1 d .
C31 C 0.7699(4) 0.5306(2) 0.4529(2) 0.0218(13) Uani 1 1 d .
C32 C 0.7217(4) 0.5460(2) 0.4900(2) 0.0277(15) Uani 1 1 d .
C33 C 0.6740(5) 0.5935(3) 0.4915(2) 0.0345(17) Uani 1 1 d .
H33 H 0.6773 0.6170 0.4675 0.046 Uiso 1 1 calc R
C34 C 0.6226(6) 0.6068(4) 0.5267(3) 0.045(2) Uani 1 1 d .
H34 H 0.5925 0.6391 0.5267 0.059 Uiso 1 1 calc R
C35 C 0.6157(5) 0.5715(4) 0.5629(2) 0.045(2) Uani 1 1 d .
C36 C 0.6616(5) 0.5242(3) 0.5640(2) 0.0328(16) Uani 1 1 d .
H36 H 0.6570 0.5008 0.5881 0.044 Uiso 1 1 calc R
C37 C 0.7151(4) 0.5121(3) 0.5283(2) 0.0297(15) Uani 1 1 d .
C38 C 0.7648(5) 0.4631(3) 0.5276(2) 0.0304(15) Uani 1 1 d .
H38 H 0.7661 0.4414 0.5528 0.040 Uiso 1 1 calc R
C39 C 0.8088(5) 0.4482(3) 0.4915(2) 0.0290(15) Uani 1 1 d .
H39 H 0.8406 0.4165 0.4921 0.039 Uiso 1 1 calc R
C40 C 0.8078(4) 0.4806(3) 0.4516(2) 0.0244(14) Uani 1 1 d .
C41 C 0.7164(4) 0.3867(3) 0.2508(2) 0.0279(15) Uani 1 1 d .
C42 C 0.7731(5) 0.4003(3) 0.2157(2) 0.0379(18) Uani 1 1 d .
H42 H 0.8319 0.3993 0.2212 0.050 Uiso 1 1 calc R
C43 C 0.7460(5) 0.4147(4) 0.1743(2) 0.0444(19) Uani 1 1 d .
H43 H 0.7854 0.4246 0.1525 0.059 Uiso 1 1 calc R
C44 C 0.6572(5) 0.4143(3) 0.1649(2) 0.0359(17) Uani 1 1 d .
C45 C 0.6270(5) 0.4274(4) 0.1211(2) 0.044(2) Uani 1 1 d .
H45 H 0.6660 0.4380 0.0993 0.058 Uiso 1 1 calc R
C46 C 0.5445(6) 0.4245(4) 0.1116(2) 0.047(2) Uani 1 1 d .
C47 C 0.4821(5) 0.4163(4) 0.1459(3) 0.0444(19) Uani 1 1 d .
H47 H 0.4237 0.4188 0.1394 0.059 Uiso 1 1 calc R
C48 C 0.5088(5) 0.4044(4) 0.1891(2) 0.0394(19) Uani 1 1 d .
H48 H 0.4687 0.3988 0.2116 0.052 Uiso 1 1 calc R
C49 C 0.5968(5) 0.4011(3) 0.1982(2) 0.0315(16) Uani 1 1 d .
C50 C 0.6279(4) 0.3867(3) 0.2415(2) 0.0228(13) Uani 1 1 d .
C51 C 0.5678(4) 0.3692(3) 0.2771(2) 0.0261(14) Uani 1 1 d .
C52 C 0.5084(5) 0.3260(3) 0.2705(2) 0.0330(16) Uani 1 1 d .
C53 C 0.5097(5) 0.2939(3) 0.2314(3) 0.0421(19) Uani 1 1 d .
H53 H 0.5518 0.3009 0.2102 0.056 Uiso 1 1 calc R
C54 C 0.4518(6) 0.2528(4) 0.2229(4) 0.053(2) Uani 1 1 d .
H54 H 0.4533 0.2330 0.1967 0.071 Uiso 1 1 calc R
C55 C 0.3912(6) 0.2430(4) 0.2561(4) 0.054(2) Uani 1 1 d .
C56 C 0.3870(6) 0.2703(4) 0.2952(4) 0.058(3) Uani 1 1 d .
H56 H 0.3461 0.2614 0.3166 0.077 Uiso 1 1 calc R
C57 C 0.4461(5) 0.3127(3) 0.3028(3) 0.0363(17) Uani 1 1 d .
C58 C 0.4453(5) 0.3414(3) 0.3437(2) 0.0398(19) Uani 1 1 d .
H58 H 0.4051 0.3327 0.3654 0.053 Uiso 1 1 calc R
C59 C 0.5044(4) 0.3823(3) 0.3514(3) 0.0368(17) Uani 1 1 d .
H59 H 0.5039 0.4004 0.3785 0.049 Uiso 1 1 calc R
C60 C 0.5652(4) 0.3968(3) 0.3184(2) 0.0246(14) Uani 1 1 d .
C61 C 0.6342(4) 0.3886(3) 0.4449(2) 0.0257(14) Uani 1 1 d .
C62 C 0.5970(4) 0.4395(3) 0.4521(2) 0.0278(15) Uani 1 1 d .
H62 H 0.6085 0.4671 0.4320 0.037 Uiso 1 1 calc R
C63 C 0.5456(5) 0.4496(3) 0.4868(2) 0.0319(16) Uani 1 1 d .
H63 H 0.5227 0.4838 0.4907 0.042 Uiso 1 1 calc R
C64 C 0.5253(4) 0.4070(3) 0.5188(2) 0.0356(18) Uani 1 1 d .
C65 C 0.4729(4) 0.4167(4) 0.5557(2) 0.044(2) Uani 1 1 d .
H65 H 0.4525 0.4511 0.5616 0.058 Uiso 1 1 calc R
C66 C 0.4519(5) 0.3742(4) 0.5831(2) 0.043(2) Uani 1 1 d .
C67 C 0.4831(5) 0.3228(3) 0.5751(3) 0.0378(18) Uani 1 1 d .
H67 H 0.4679 0.2950 0.5943 0.050 Uiso 1 1 calc R
C68 C 0.5349(5) 0.3122(3) 0.5403(3) 0.0377(18) Uani 1 1 d .
H68 H 0.5547 0.2774 0.5355 0.050 Uiso 1 1 calc R
C69 C 0.5598(4) 0.3549(3) 0.5104(2) 0.0286(15) Uani 1 1 d .
C70 C 0.6162(4) 0.3457(3) 0.4729(2) 0.0254(14) Uani 1 1 d .
C71 C 0.6552(5) 0.2904(3) 0.4659(2) 0.0289(15) Uani 1 1 d .
C72 C 0.6069(5) 0.2464(3) 0.4511(2) 0.0293(15) Uani 1 1 d .
C73 C 0.5173(5) 0.2517(3) 0.4417(3) 0.0396(18) Uani 1 1 d .
H73 H 0.4906 0.2851 0.4434 0.053 Uiso 1 1 calc R
C74 C 0.4702(6) 0.2055(4) 0.4297(3) 0.051(2) Uani 1 1 d .
H74 H 0.4118 0.2080 0.4234 0.068 Uiso 1 1 calc R
C75 C 0.5128(7) 0.1551(4) 0.4274(3) 0.050(2) Uani 1 1 d .
C76 C 0.5972(7) 0.1502(3) 0.4350(3) 0.047(2) Uani 1 1 d .
H76 H 0.6236 0.1168 0.4322 0.062 Uiso 1 1 calc R
C77 C 0.6461(5) 0.1956(3) 0.4473(2) 0.0363(18) Uani 1 1 d .
C78 C 0.7363(7) 0.1903(3) 0.4574(3) 0.046(2) Uani 1 1 d .
H78 H 0.7641 0.1575 0.4535 0.061 Uiso 1 1 calc R
C79 C 0.7799(5) 0.2335(3) 0.4725(2) 0.0364(17) Uani 1 1 d .
H79 H 0.8379 0.2302 0.4796 0.048 Uiso 1 1 calc R
C80 C 0.7395(5) 0.2823(3) 0.4774(2) 0.0338(15) Uani 1 1 d .
C81 C 1.0601(8) 0.5395(5) 0.4328(3) 0.073(3) Uani 1 1 d .
H81a H 1.0938 0.5075 0.4388 0.097 Uiso 1 1 calc R
H81b H 1.0198 0.5455 0.4569 0.097 Uiso 1 1 calc R
C82 C 1.1190(13) 0.5903(13) 0.4245(10) 0.199(13) Uani 1 1 d .
H82a H 1.0992 0.6203 0.4424 0.265 Uiso 1 1 calc R
H82b H 1.1779 0.5822 0.4328 0.265 Uiso 1 1 calc R
C83 C 1.115(2) 0.6029(10) 0.3815(10) 0.25(2) Uani 1 1 d .
H83a H 1.1705 0.5958 0.3677 0.326 Uiso 1 1 calc R
H83b H 1.1033 0.6410 0.3785 0.326 Uiso 1 1 calc R
C84 C 1.0534(8) 0.5744(6) 0.3599(5) 0.104(5) Uani 1 1 d .
H84a H 1.0782 0.5558 0.3346 0.138 Uiso 1 1 calc R
H84b H 1.0090 0.5985 0.3491 0.138 Uiso 1 1 calc R
C85 C 0.5309(10) 0.5948(6) 0.3893(6) 0.106(5) Uani 1 1 d .
H85a H 0.5859 0.5950 0.4045 0.141 Uiso 1 1 calc R
H85b H 0.5311 0.6231 0.3670 0.141 Uiso 1 1 calc R
C86 C 0.4622(10) 0.6031(8) 0.4205(8) 0.154(10) Uani 1 1 d .
H86a H 0.4474 0.6409 0.4228 0.205 Uiso 1 1 calc R
H86b H 0.4771 0.5895 0.4498 0.205 Uiso 1 1 calc R
C87 C 0.3857(9) 0.5692(8) 0.3989(9) 0.158(9) Uani 1 1 d .
H87a H 0.3453 0.5570 0.4213 0.210 Uiso 1 1 calc R
H87b H 0.3552 0.5899 0.3765 0.210 Uiso 1 1 calc R
C88 C 0.4315(7) 0.5247(5) 0.3792(4) 0.069(3) Uani 1 1 d .
H88a H 0.4345 0.4949 0.3999 0.092 Uiso 1 1 calc R
H88b H 0.4024 0.5127 0.3524 0.092 Uiso 1 1 calc R
C89 C 0.5174(7) 0.5797(5) 0.2636(4) 0.075(3) Uani 1 1 d .
H89a H 0.5166 0.6142 0.2787 0.100 Uiso 1 1 calc R
H89b H 0.4652 0.5604 0.2711 0.100 Uiso 1 1 calc R
C90 C 0.5243(8) 0.5874(6) 0.2140(4) 0.086(4) Uani 1 1 d .
H90a H 0.4690 0.5820 0.1998 0.114 Uiso 1 1 calc R
H90b H 0.5446 0.6233 0.2071 0.114 Uiso 1 1 calc R
C91 C 0.5879(11) 0.5458(5) 0.1986(4) 0.099(5) Uani 1 1 d .
H91a H 0.5590 0.5129 0.1898 0.132 Uiso 1 1 calc R
H91b H 0.6216 0.5590 0.1738 0.132 Uiso 1 1 calc R
C92 C 0.6431(8) 0.5369(4) 0.2387(3) 0.060(3) Uani 1 1 d .
H92a H 0.6623 0.4998 0.2398 0.080 Uiso 1 1 calc R
H92b H 0.6932 0.5600 0.2377 0.080 Uiso 1 1 calc R
C93 C 0.9634(9) 0.2373(5) 0.2801(5) 0.084(4) Uani 1 1 d .
H93a H 0.9245 0.2132 0.2954 0.112 Uiso 1 1 calc R
H93b H 1.0099 0.2473 0.2999 0.112 Uiso 1 1 calc R
C94 C 0.9975(15) 0.2123(8) 0.2362(10) 0.180(12) Uani 1 1 d .
H94a H 1.0581 0.2203 0.2324 0.239 Uiso 1 1 calc R
H94b H 0.9902 0.1736 0.2366 0.239 Uiso 1 1 calc R
C95 C 0.9530(16) 0.2334(11) 0.2040(7) 0.146(9) Uani 1 1 d .
H95a H 0.9023 0.2117 0.1982 0.194 Uiso 1 1 calc R
H95b H 0.9872 0.2345 0.1770 0.194 Uiso 1 1 calc R
C96 C 0.9279(8) 0.2866(6) 0.2162(4) 0.080(4) Uani 1 1 d .
H96a H 0.9717 0.3124 0.2078 0.106 Uiso 1 1 calc R
H96b H 0.8742 0.2964 0.2019 0.106 Uiso 1 1 calc R
C97 C 0.7206(8) 0.2325(5) 0.2687(3) 0.070(3) Uani 1 1 d .
H97a H 0.7634 0.2145 0.2506 0.093 Uiso 1 1 calc R
H97b H 0.6954 0.2613 0.2513 0.093 Uiso 1 1 calc R
C98 C 0.6532(8) 0.1939(5) 0.2823(3) 0.065(3) Uani 1 1 d .
H98a H 0.6734 0.1571 0.2795 0.086 Uiso 1 1 calc R
H98b H 0.6018 0.1982 0.2644 0.086 Uiso 1 1 calc R
C99 C 0.6365(11) 0.2080(8) 0.3300(4) 0.125(7) Uani 1 1 d .
H99a H 0.5788 0.2222 0.3335 0.167 Uiso 1 1 calc R
H99b H 0.6425 0.1766 0.3488 0.167 Uiso 1 1 calc R
C100 C 0.6993(8) 0.2480(5) 0.3416(3) 0.069(3) Uani 1 1 d .
H100a H 0.6708 0.2821 0.3467 0.092 Uiso 1 1 calc R
H100b H 0.7278 0.2376 0.3690 0.092 Uiso 1 1 calc R
Li1 Li 0.9230(11) 0.4900(6) 0.3809(5) 0.052(4) Uani 1 1 d .
Li2 Li 0.6038(7) 0.5094(6) 0.3318(4) 0.035(3) Uani 1 1 d .
Li3 Li 0.8303(8) 0.3170(4) 0.3008(4) 0.028(3) Uani 1 1 d .
O14 O 0.2870(11) 0.5112(6) 0.2887(6) 0.172(5) Uani 1 1 d DU
C101 C 0.2225(15) 0.5425(12) 0.2650(7) 0.202(9) Uani 1 1 d DU
H101a H 0.2256 0.5805 0.2721 0.269 Uiso 1 1 calc R
H101b H 0.1647 0.5293 0.2703 0.269 Uiso 1 1 calc R
C102 C 0.2534(15) 0.5305(9) 0.2179(8) 0.174(7) Uani 1 1 d DU
H102a H 0.2827 0.5616 0.2057 0.231 Uiso 1 1 calc R
H102b H 0.2047 0.5223 0.1988 0.231 Uiso 1 1 calc R
C103 C 0.3154(11) 0.4820(8) 0.2196(6) 0.141(6) Uani 1 1 d DU
H103a H 0.2963 0.4541 0.1993 0.187 Uiso 1 1 calc R
H103b H 0.3729 0.4930 0.2110 0.187 Uiso 1 1 calc R
C104 C 0.3151(13) 0.4614(7) 0.2673(5) 0.136(5) Uani 1 1 d DU
H104a H 0.2745 0.4323 0.2716 0.181 Uiso 1 1 calc R
H104b H 0.3718 0.4503 0.2771 0.181 Uiso 1 1 calc R
C105 C 0.7858(11) 0.7577(5) 0.1129(6) 0.118(6) Uani 1 1 d DU
H105a H 0.7478 0.7737 0.0914 0.177 Uiso 1 1 calc R
H105b H 0.8442 0.7668 0.1057 0.177 Uiso 1 1 calc R
H105c H 0.7722 0.7710 0.1420 0.177 Uiso 1 1 calc R
C106 C 0.7751(11) 0.6966(5) 0.1121(6) 0.117(5) Uani 1 1 d DU
H106a H 0.7156 0.6877 0.1183 0.156 Uiso 1 1 calc R
H106b H 0.7887 0.6834 0.0825 0.156 Uiso 1 1 calc R
C107 C 0.8325(8) 0.6688(5) 0.1458(5) 0.099(4) Uani 1 1 d DU
H107a H 0.8154 0.6789 0.1758 0.131 Uiso 1 1 calc R
H107b H 0.8917 0.6798 0.1415 0.131 Uiso 1 1 calc R
C108 C 0.8246(15) 0.6077(6) 0.1400(7) 0.158(7) Uani 1 1 d DU
H108a H 0.7647 0.5971 0.1415 0.211 Uiso 1 1 calc R
H108b H 0.8470 0.5972 0.1111 0.211 Uiso 1 1 calc R
C109 C 0.8754(11) 0.5805(8) 0.1769(6) 0.130(6) Uani 1 1 d DU
H109a H 0.8684 0.5422 0.1747 0.195 Uiso 1 1 calc R
H109b H 0.8547 0.5926 0.2053 0.195 Uiso 1 1 calc R
H109c H 0.9351 0.5895 0.1739 0.195 Uiso 1 1 calc R

loop_
_atom_site_aniso_label
_atom_site_aniso_U_11
_atom_site_aniso_U_22
_atom_site_aniso_U_33
_atom_site_aniso_U_23
_atom_site_aniso_U_13
_atom_site_aniso_U_12
U1 0.02156(11) 0.03183(12) 0.02193(10) 0.00296(10) -0.00090(10) 0.00049(10)
Br1 0.0664(7) 0.0984(8) 0.0611(6) -0.0116(5) 0.0333(6) 0.0146(7)
Br2 0.0295(4) 0.1133(9) 0.0458(5) 0.0107(5) -0.0168(4) -0.0139(5)
Br3 0.209(2) 0.0821(11) 0.296(3) 0.0335(15) -0.123(2) -0.1014(14)
Br4 0.0468(5) 0.1030(9) 0.0430(5) -0.0023(5) 0.0136(4) 0.0251(5)
Br5 0.0708(7) 0.1103(9) 0.0265(4) 0.0069(5) -0.0139(4) 0.0202(6)
Br6 0.0608(7) 0.0501(6) 0.1634(14) -0.0200(7) -0.0303(8) -0.0206(5)
Br7 0.0603(6) 0.1177(10) 0.0420(5) 0.0038(6) 0.0250(4) 0.0226(6)
Br8 0.1144(10) 0.0815(8) 0.0684(7) -0.0235(6) 0.0179(7) -0.0606(8)
O1 0.024(2) 0.018(2) 0.029(2) 0.0046(19) -0.0014(19) -0.0022(18)
O2 0.017(2) 0.033(2) 0.028(2) 0.008(2) 0.001(2) 0.0041(17)
O3 0.022(2) 0.036(3) 0.029(2) 0.005(2) -0.0075(19) -0.0011(19)
O4 0.023(2) 0.037(3) 0.019(2) -0.003(2) -0.0025(18) 0.002(2)
O5 0.024(2) 0.043(3) 0.023(2) 0.0019(19) -0.004(2) 0.008(2)
O6 0.021(2) 0.019(2) 0.027(2) -0.0081(18) 0.0000(18) -0.0026(17)
O7 0.025(2) 0.039(3) 0.023(2) 0.004(2) 0.0022(19) 0.003(2)
O8 0.029(3) 0.042(3) 0.058(4) 0.007(3) -0.004(3) 0.002(2)
O9 0.039(3) 0.083(5) 0.052(4) -0.014(3) 0.000(3) -0.018(3)
O10 0.030(3) 0.047(3) 0.084(5) -0.014(3) -0.003(3) 0.003(2)
O11 0.045(3) 0.053(4) 0.048(3) 0.021(3) -0.007(3) 0.016(3)
O12 0.045(3) 0.056(4) 0.063(4) -0.010(3) 0.023(3) 0.000(3)
O13 0.034(3) 0.050(3) 0.039(3) -0.003(2) 0.002(2) -0.005(3)
C1 0.029(3) 0.041(4) 0.014(3) 0.002(3) -0.002(3) -0.007(3)
C2 0.026(3) 0.051(5) 0.030(4) 0.016(3) 0.002(3) -0.003(3)
C3 0.047(4) 0.046(4) 0.014(3) 0.020(3) -0.003(3) 0.005(4)
C4 0.026(3) 0.043(4) 0.024(3) -0.004(3) 0.001(3) 0.004(3)
C5 0.030(4) 0.060(5) 0.031(4) -0.001(4) 0.010(3) -0.001(4)
C6 0.028(4) 0.065(6) 0.035(4) -0.014(4) 0.008(3) -0.002(4)
C7 0.033(4) 0.041(5) 0.063(6) 0.000(4) 0.002(4) 0.009(4)
C8 0.026(4) 0.053(5) 0.038(4) 0.011(4) 0.002(3) 0.002(3)
C9 0.017(3) 0.037(4) 0.035(4) 0.011(3) 0.000(3) 0.002(3)
C10 0.016(3) 0.040(4) 0.020(3) 0.007(3) -0.003(2) -0.003(3)
C11 0.021(3) 0.033(3) 0.021(3) 0.010(3) -0.008(3) 0.002(2)
C12 0.019(3) 0.037(4) 0.032(4) 0.006(3) -0.003(3) 0.003(3)
C13 0.028(3) 0.056(4) 0.018(3) 0.010(4) 0.001(2) 0.000(3)
C14 0.026(3) 0.063(5) 0.036(4) 0.009(4) -0.002(3) -0.012(4)
C15 0.021(3) 0.071(5) 0.042(4) 0.008(4) -0.009(3) -0.012(4)
C16 0.024(3) 0.072(6) 0.023(4) 0.017(4) -0.008(3) 0.004(4)
C17 0.024(3) 0.046(4) 0.029(4) 0.016(3) -0.001(3) 0.003(3)
C18 0.027(4) 0.049(5) 0.028(4) 0.017(3) 0.003(3) -0.001(3)
C19 0.025(3) 0.036(4) 0.020(3) 0.004(3) 0.003(3) 0.003(3)
C20 0.020(3) 0.025(3) 0.021(3) 0.003(3) 0.000(2) 0.003(2)
C21 0.021(3) 0.024(3) 0.037(3) 0.010(3) -0.005(3) -0.003(3)
C22 0.060(6) 0.053(5) 0.031(4) 0.016(4) -0.012(4) -0.017(4)
C23 0.073(7) 0.080(7) 0.055(6) 0.051(5) -0.023(5) -0.041(6)
C24 0.046(5) 0.048(5) 0.062(6) 0.015(5) -0.010(4) -0.017(4)
C25 0.082(8) 0.039(5) 0.112(9) 0.042(6) -0.037(7) -0.045(5)
C26 0.086(8) 0.048(6) 0.122(11) 0.005(7) -0.036(8) -0.038(6)
C27 0.061(6) 0.052(6) 0.087(8) -0.012(6) -0.024(6) -0.018(5)
C28 0.043(5) 0.034(4) 0.059(5) -0.002(4) -0.013(4) -0.009(4)
C29 0.022(3) 0.038(4) 0.052(5) 0.001(4) -0.006(3) 0.001(3)
C30 0.027(3) 0.022(3) 0.019(3) -0.002(3) -0.001(2) 0.000(2)
C31 0.019(3) 0.027(3) 0.020(3) 0.009(2) -0.003(2) -0.006(2)
C32 0.031(4) 0.016(3) 0.037(4) 0.001(3) -0.005(3) 0.001(3)
C33 0.042(4) 0.036(4) 0.025(3) 0.006(3) 0.000(3) 0.005(3)
C34 0.049(5) 0.042(5) 0.042(4) -0.007(4) 0.005(4) 0.019(4)
C35 0.029(4) 0.077(6) 0.029(4) -0.005(4) 0.004(3) 0.007(4)
C36 0.028(4) 0.048(4) 0.022(3) 0.005(3) 0.000(3) 0.006(3)
C37 0.029(4) 0.038(4) 0.022(3) -0.003(3) -0.006(3) -0.005(3)
C38 0.033(4) 0.035(3) 0.023(3) 0.010(3) -0.005(3) 0.001(3)
C39 0.032(4) 0.029(4) 0.026(3) 0.005(3) -0.008(3) 0.005(3)
C40 0.024(3) 0.027(3) 0.022(3) -0.005(3) -0.008(3) -0.003(3)
C41 0.022(3) 0.039(4) 0.022(3) -0.009(3) 0.003(3) 0.006(3)
C42 0.021(3) 0.065(5) 0.027(3) -0.003(3) -0.002(3) -0.004(3)
C43 0.033(4) 0.073(6) 0.027(3) 0.006(3) 0.010(3) 0.002(4)
C44 0.041(4) 0.046(5) 0.021(3) -0.002(3) -0.005(3) 0.004(4)
C45 0.041(4) 0.070(6) 0.020(3) 0.007(4) 0.004(3) 0.016(4)
C46 0.062(5) 0.057(5) 0.023(4) 0.009(4) -0.006(3) 0.016(5)
C47 0.037(4) 0.063(5) 0.033(4) -0.011(4) -0.005(3) 0.009(4)
C48 0.039(4) 0.058(5) 0.021(3) 0.001(3) 0.007(3) 0.014(4)
C49 0.029(4) 0.044(4) 0.021(3) 0.001(3) 0.001(3) 0.001(3)
C50 0.028(3) 0.028(3) 0.012(3) -0.006(3) 0.000(2) 0.000(3)
C51 0.025(3) 0.028(4) 0.026(3) 0.000(3) -0.005(3) 0.004(3)
C52 0.032(4) 0.033(4) 0.034(4) 0.001(3) -0.008(3) -0.002(3)
C53 0.038(4) 0.048(5) 0.041(4) -0.006(4) -0.010(4) 0.004(4)
C54 0.044(5) 0.045(5) 0.071(6) -0.015(5) -0.021(5) 0.009(4)
C55 0.044(5) 0.040(5) 0.079(7) -0.014(5) -0.027(5) -0.007(4)
C56 0.033(5) 0.066(6) 0.075(7) 0.011(6) -0.014(5) -0.016(4)
C57 0.038(4) 0.026(4) 0.045(4) 0.008(3) -0.011(3) -0.006(3)
C58 0.030(4) 0.059(5) 0.031(4) 0.013(4) -0.002(3) -0.007(4)
C59 0.024(3) 0.056(5) 0.031(4) -0.008(4) -0.006(3) 0.000(3)
C60 0.024(3) 0.025(3) 0.025(3) 0.003(3) -0.005(3) 0.000(3)
C61 0.020(3) 0.041(4) 0.016(3) 0.002(3) -0.005(2) -0.003(3)
C62 0.024(3) 0.040(4) 0.019(3) 0.003(3) -0.009(3) 0.002(3)
C63 0.030(4) 0.035(4) 0.031(4) -0.002(3) -0.010(3) -0.001(3)
C64 0.021(3) 0.058(5) 0.028(4) -0.003(3) -0.005(3) -0.001(3)
C65 0.024(3) 0.078(6) 0.029(4) -0.004(4) -0.008(3) 0.012(4)
C66 0.031(4) 0.079(6) 0.019(3) -0.001(4) 0.008(3) 0.010(4)
C67 0.040(4) 0.042(5) 0.031(4) 0.016(4) -0.002(3) -0.003(4)
C68 0.030(4) 0.049(5) 0.035(4) 0.010(4) -0.004(3) 0.000(3)
C69 0.028(3) 0.039(4) 0.018(3) -0.001(3) 0.000(3) -0.004(3)
C70 0.020(3) 0.035(4) 0.022(3) 0.003(3) -0.003(3) -0.001(3)
C71 0.033(4) 0.036(4) 0.018(3) 0.009(3) 0.005(3) -0.003(3)
C72 0.045(4) 0.016(3) 0.026(3) 0.010(3) 0.012(3) -0.002(3)
C73 0.040(4) 0.043(5) 0.036(4) -0.012(4) 0.003(3) -0.012(4)
C74 0.055(5) 0.076(7) 0.023(4) 0.008(4) 0.001(4) -0.030(5)
C75 0.078(7) 0.037(5) 0.035(4) 0.004(4) 0.015(4) -0.028(5)
C76 0.079(7) 0.037(4) 0.024(4) -0.003(3) 0.016(4) -0.015(4)
C77 0.058(5) 0.023(4) 0.028(4) 0.012(3) 0.019(4) -0.006(3)
C78 0.076(6) 0.024(3) 0.039(4) 0.015(3) 0.026(5) 0.005(4)
C79 0.031(4) 0.042(4) 0.036(4) 0.017(3) 0.009(3) 0.000(3)
C80 0.037(4) 0.028(3) 0.037(4) 0.010(3) 0.011(3) 0.000(3)
C81 0.068(7) 0.109(9) 0.041(5) -0.017(6) -0.018(5) 0.006(7)
C82 0.091(13) 0.28(3) 0.22(3) -0.09(3) -0.052(16) -0.072(17)
C83 0.37(5) 0.16(2) 0.20(3) 0.08(2) -0.13(3) -0.20(3)
C84 0.069(7) 0.119(11) 0.123(11) -0.012(11) 0.022(8) -0.052(8)
C85 0.087(10) 0.091(10) 0.140(13) -0.058(10) 0.003(9) -0.003(8)
C86 0.069(10) 0.146(16) 0.25(2) -0.119(17) 0.027(12) 0.003(10)
C87 0.046(7) 0.118(14) 0.31(3) -0.030(17) 0.032(12) 0.028(8)
C88 0.052(6) 0.084(8) 0.071(7) -0.004(6) 0.003(5) -0.002(6)
C89 0.065(6) 0.087(8) 0.074(7) 0.057(7) -0.012(5) 0.013(6)
C90 0.066(7) 0.104(10) 0.086(8) 0.012(8) -0.029(6) 0.012(7)
C91 0.169(15) 0.072(8) 0.056(7) -0.004(6) -0.061(8) 0.038(9)
C92 0.089(8) 0.051(6) 0.041(5) 0.008(4) -0.027(5) 0.006(5)
C93 0.072(8) 0.060(7) 0.120(11) -0.006(7) 0.010(8) 0.015(6)
C94 0.130(18) 0.103(14) 0.31(4) -0.09(2) 0.09(2) 0.034(13)
C95 0.126(17) 0.20(3) 0.107(14) -0.077(16) 0.004(12) 0.015(17)
C96 0.072(8) 0.111(11) 0.056(6) -0.015(7) 0.022(6) -0.009(7)
C97 0.079(8) 0.080(7) 0.051(6) -0.003(5) -0.002(5) -0.034(6)
C98 0.079(7) 0.067(7) 0.048(5) 0.008(5) -0.019(5) -0.026(6)
C99 0.119(12) 0.203(19) 0.054(7) 0.039(9) -0.005(8) -0.092(13)
C100 0.089(8) 0.072(7) 0.047(5) 0.007(5) 0.019(5) -0.020(6)
Li1 0.055(9) 0.054(9) 0.047(8) -0.005(7) 0.018(7) -0.026(7)
Li2 0.022(6) 0.059(8) 0.025(6) -0.004(6) -0.009(5) 0.011(6)
Li3 0.045(7) 0.021(5) 0.020(5) -0.015(4) -0.007(5) 0.005(5)
O14 0.177(14) 0.135(10) 0.205(11) 0.011(9) 0.044(11) 0.001(10)
C101 0.163(19) 0.215(19) 0.229(19) 0.017(17) 0.043(15) 0.021(13)
C102 0.149(16) 0.162(16) 0.211(14) 0.011(14) 0.009(14) 0.021(12)
C103 0.081(10) 0.175(16) 0.166(11) 0.019(11) -0.024(10) 0.006(10)
C104 0.141(14) 0.131(11) 0.136(12) -0.017(9) -0.017(12) -0.047(9)
C105 0.117(12) 0.104(8) 0.133(13) 0.001(8) 0.074(10) -0.026(8)
C106 0.105(11) 0.113(8) 0.135(12) 0.009(9) 0.005(9) 0.010(9)
C107 0.069(7) 0.131(8) 0.095(9) 0.024(8) 0.033(7) -0.019(7)
C108 0.162(17) 0.136(9) 0.177(17) 0.052(13) -0.025(14) 0.002(13)
C109 0.111(12) 0.125(12) 0.153(15) 0.042(12) 0.008(11) 0.012(11)

loop_
_atom_type_symbol
_atom_type_description
_atom_type_scat_dispersion_real
_atom_type_scat_dispersion_imag
_atom_type_scat_source
C C 0.0033 0.0016 'International Tables Vol C Tables 4.2.6.8 and 6.1.1.4'
H H 0.0000 0.0000 'International Tables Vol C Tables 4.2.6.8 and 6.1.1.4'
O O 0.0106 0.0060 'International Tables Vol C Tables 4.2.6.8 and 6.1.1.4'
Br Br -0.2901 2.4595 'International Tables Vol C Tables 4.2.6.8 and 6.1.1.4'
Li Li -0.0003 0.0001 'International Tables Vol C Tables 4.2.6.8 and 6.1.1.4'
U U -9.6767 9.6646 'International Tables Vol C Tables 4.2.6.8 and 6.1.1.4'

loop_
_geom_angle_atom_site_label_1
_geom_angle_atom_site_label_2
_geom_angle_atom_site_label_3
_geom_angle
O7 U1 O2 90.84(17)
O7 U1 O1 153.02(17)
O2 U1 O1 77.18(15)
O7 U1 O5 111.28(18)
O2 U1 O5 69.63(16)
O1 U1 O5 87.37(17)
O7 U1 O3 103.63(17)
O2 U1 O3 154.25(15)
O1 U1 O3 80.52(16)
O5 U1 O3 122.21(16)
O7 U1 O6 83.44(16)
O2 U1 O6 136.33(15)
O1 U1 O6 121.84(16)
O5 U1 O6 72.38(15)
O3 U1 O6 67.51(15)
O7 U1 O4 84.57(17)
O2 U1 O4 85.70(16)
O1 U1 O4 70.64(16)
O5 U1 O4 150.25(16)
O3 U1 O4 74.81(16)
O6 U1 O4 136.22(15)
O7 U1 Li1 118.3(3)
O2 U1 Li1 80.6(3)
O1 U1 Li1 36.5(3)
O5 U1 Li1 121.7(3)
O3 U1 Li1 73.8(3)
O6 U1 Li1 139.3(3)
O4 U1 Li1 34.1(3)
O7 U1 Li3 99.4(3)
O2 U1 Li3 34.9(2)
O1 U1 Li3 84.6(3)
O5 U1 Li3 35.1(2)
O3 U1 Li3 153.8(2)
O6 U1 Li3 103.4(2)
O4 U1 Li3 120.1(2)
Li1 U1 Li3 105.9(4)
O7 U1 Li2 96.0(3)
O2 U1 Li2 165.1(2)
O1 U1 Li2 101.6(3)
O5 U1 Li2 95.5(2)
O3 U1 Li2 35.1(3)
O6 U1 Li2 32.6(3)
O4 U1 Li2 108.1(2)
Li1 U1 Li2 107.5(4)
Li3 U1 Li2 130.4(3)
C1 O1 Li1 114.2(6)
C1 O1 U1 132.2(4)
Li1 O1 U1 96.2(5)
C20 O2 Li3 130.1(5)
C20 O2 U1 122.1(4)
Li3 O2 U1 102.0(4)
C21 O3 Li2 126.0(6)
C21 O3 U1 130.3(4)
Li2 O3 U1 101.4(5)
C40 O4 Li1 127.3(7)
C40 O4 U1 122.4(4)
Li1 O4 U1 97.0(6)
C41 O5 Li3 124.7(5)
C41 O5 U1 132.7(4)
Li3 O5 U1 101.3(3)
C60 O6 Li2 131.1(5)
C60 O6 U1 124.0(4)
Li2 O6 U1 103.7(4)
C61 O7 U1 144.3(4)
C84 O9 C81 111.0(9)
C84 O9 Li1 127.7(9)
C81 O9 Li1 121.3(8)
C88 O10 C85 110.0(9)
C88 O10 Li2 129.0(7)
C85 O10 Li2 121.0(8)
C92 O11 C89 110.4(7)
C92 O11 Li2 121.6(6)
C89 O11 Li2 125.0(7)
C96 O12 C93 109.0(9)
C96 O12 Li3 130.2(8)
C93 O12 Li3 117.0(7)
C100 O13 C97 105.7(7)
C100 O13 Li3 123.8(7)
C97 O13 Li3 116.7(6)
O1 C1 C10 121.7(6)
O1 C1 C2 119.0(7)
C10 C1 C2 119.2(6)
O1 C1 Li1 39.0(4)
C10 C1 Li1 96.6(6)
C2 C1 Li1 131.4(7)
C3 C2 C1 120.5(7)
C2 C3 C4 122.3(6)
C5 C4 C3 122.3(7)
C5 C4 C9 120.3(7)
C3 C4 C9 117.4(6)
C6 C5 C4 119.0(7)
C5 C6 C7 122.0(7)
C5 C6 Br1 118.8(6)
C7 C6 Br1 119.2(7)
C8 C7 C6 120.7(8)
C7 C8 C9 120.6(7)
C10 C9 C4 121.1(6)
C10 C9 C8 121.5(6)
C4 C9 C8 117.3(7)
C9 C10 C1 119.2(6)
C9 C10 C11 121.0(6)
C1 C10 C11 119.7(6)
C20 C11 C12 118.4(6)
C20 C11 C10 122.2(6)
C12 C11 C10 119.5(6)
C13 C12 C17 118.1(6)
C13 C12 C11 121.9(6)
C17 C12 C11 119.8(6)
C14 C13 C12 123.0(6)
C13 C14 C15 118.3(7)
C14 C15 C16 121.7(7)
C14 C15 Br2 119.4(6)
C16 C15 Br2 118.8(5)
C15 C16 C17 118.4(6)
C12 C17 C16 120.4(7)
C12 C17 C18 120.2(6)
C16 C17 C18 119.4(6)
C19 C18 C17 119.7(6)
C18 C19 C20 122.0(6)
O2 C20 C11 120.9(6)
O2 C20 C19 119.1(6)
C11 C20 C19 119.8(6)
O3 C21 C30 122.1(6)
O3 C21 C22 117.5(6)
C30 C21 C22 120.4(6)
C23 C22 C21 121.7(8)
C22 C23 C24 120.2(8)
C29 C24 C25 123.2(9)
C29 C24 C23 117.3(8)
C25 C24 C23 119.4(9)
C26 C25 C24 116.6(9)
C27 C26 C25 122.3(9)
C27 C26 Br3 121.2(10)
C25 C26 Br3 116.5(9)
C26 C27 C28 120.1(10)
C27 C28 C29 121.2(9)
C24 C29 C28 116.1(8)
C24 C29 C30 122.4(7)
C28 C29 C30 121.4(7)
C21 C30 C29 117.5(6)
C21 C30 C31 122.1(6)
C29 C30 C31 120.3(6)
C40 C31 C32 119.9(6)
C40 C31 C30 118.3(6)
C32 C31 C30 121.7(6)
C33 C32 C31 122.8(6)
C33 C32 C37 115.8(6)
C31 C32 C37 121.3(6)
C34 C33 C32 122.7(7)
C33 C34 C35 119.5(7)
C36 C35 C34 120.9(7)
C36 C35 Br4 119.6(6)
C34 C35 Br4 119.5(7)
C35 C36 C37 118.5(7)
C36 C37 C32 122.5(7)
C36 C37 C38 121.0(6)
C32 C37 C38 116.5(6)
C39 C38 C37 121.5(6)
C38 C39 C40 120.8(6)
O4 C40 C31 122.9(6)
O4 C40 C39 118.0(6)
C31 C40 C39 119.1(6)
O4 C40 Li1 30.3(4)
C31 C40 Li1 102.7(6)
C39 C40 Li1 132.2(6)
O5 C41 C50 124.6(6)
O5 C41 C42 117.8(6)
C50 C41 C42 117.7(6)
C43 C42 C41 123.4(7)
C42 C43 C44 119.0(7)
C43 C44 C49 120.9(6)
C43 C44 C45 120.1(7)
C49 C44 C45 119.0(7)
C46 C45 C44 120.4(7)
C45 C46 C47 120.8(7)
C45 C46 Br5 121.2(6)
C47 C46 Br5 117.3(6)
C48 C47 C46 119.9(7)
C47 C48 C49 119.1(7)
C48 C49 C44 120.1(6)
C48 C49 C50 121.4(6)
C44 C49 C50 118.5(6)
C41 C50 C49 120.6(6)
C41 C50 C51 118.5(6)
C49 C50 C51 120.9(6)
C60 C51 C52 117.8(6)
C60 C51 C50 120.4(6)
C52 C51 C50 121.8(6)
C57 C52 C53 116.6(7)
C57 C52 C51 121.5(7)
C53 C52 C51 121.8(7)
C54 C53 C52 123.8(9)
C53 C54 C55 116.1(9)
C56 C55 C54 124.2(8)
C56 C55 Br6 118.2(8)
C54 C55 Br6 117.6(7)
C55 C56 C57 118.7(9)
C52 C57 C56 120.6(8)
C52 C57 C58 119.0(7)
C56 C57 C58 120.5(8)
C59 C58 C57 120.4(7)
C58 C59 C60 120.7(7)
O6 C60 C59 118.6(6)
O6 C60 C51 120.8(6)
C59 C60 C51 120.5(6)
O7 C61 C70 119.3(6)
O7 C61 C62 119.7(6)
C70 C61 C62 121.0(6)
C63 C62 C61 122.2(7)
C62 C63 C64 120.4(7)
C65 C64 C69 121.1(8)
C65 C64 C63 121.5(8)
C69 C64 C63 117.4(6)
C66 C65 C64 118.7(9)
C65 C66 C67 121.3(7)
C65 C66 Br7 119.1(7)
C67 C66 Br7 119.5(6)
C68 C67 C66 121.5(7)
C67 C68 C69 120.1(8)
C64 C69 C68 117.2(6)
C64 C69 C70 120.7(6)
C68 C69 C70 122.1(7)
C61 C70 C69 118.3(6)
C61 C70 C71 122.1(6)
C69 C70 C71 119.6(6)
C80 C71 C72 118.6(7)
C80 C71 C70 118.7(6)
C72 C71 C70 122.5(6)
C71 C72 C77 119.6(7)
C71 C72 C73 120.9(7)
C77 C72 C73 119.4(7)
C74 C73 C72 118.8(8)
C73 C74 C75 119.4(9)
C76 C75 C74 121.9(8)
C76 C75 Br8 121.0(8)
C74 C75 Br8 117.1(8)
C75 C76 C77 120.1(9)
C72 C77 C76 120.3(8)
C72 C77 C78 119.1(7)
C76 C77 C78 120.5(8)
C79 C78 C77 119.2(7)
C78 C79 C80 120.6(8)
C71 C80 C79 122.6(7)
C71 C80 O8 121.1(6)
C79 C80 O8 116.3(7)
O9 C81 C82 99.5(12)
C83 C82 C81 108.5(14)
C82 C83 C84 111.8(19)
C83 C84 O9 108.3(15)
C86 C85 O10 106.7(12)
C85 C86 C87 102.3(14)
C88 C87 C86 101.7(11)
O10 C88 C87 107.2(11)
O11 C89 C90 106.0(9)
C91 C90 C89 105.3(10)
C92 C91 C90 103.5(10)
O11 C92 C91 106.9(10)
O12 C93 C94 100.6(14)
C95 C94 C93 106.7(14)
C94 C95 C96 109.2(17)
O12 C96 C95 104.9(13)
O13 C97 C98 108.3(8)
C97 C98 C99 103.5(9)
C100 C99 C98 106.1(10)
O13 C100 C99 111.0(10)
O4 Li1 O1 96.1(7)
O4 Li1 O9 135.7(9)
O1 Li1 O9 127.9(8)
O4 Li1 C1 116.1(7)
O1 Li1 C1 26.8(3)
O9 Li1 C1 107.2(6)
O4 Li1 C40 22.4(3)
O1 Li1 C40 113.5(7)
O9 Li1 C40 115.9(7)
C1 Li1 C40 136.9(6)
O4 Li1 U1 48.9(4)
O1 Li1 U1 47.3(4)
O9 Li1 U1 172.9(9)
C1 Li1 U1 69.9(4)
C40 Li1 U1 67.2(3)
O6 Li2 O11 116.7(7)
O6 Li2 O3 87.1(5)
O11 Li2 O3 117.9(7)
O6 Li2 O10 124.6(8)
O11 Li2 O10 101.5(6)
O3 Li2 O10 109.7(6)
O6 Li2 U1 43.7(3)
O11 Li2 U1 125.9(5)
O3 Li2 U1 43.5(3)
O10 Li2 U1 131.8(6)
O13 Li3 O2 116.6(6)
O13 Li3 O5 105.2(6)
O2 Li3 O5 86.1(5)
O13 Li3 O12 97.6(5)
O2 Li3 O12 121.1(7)
O5 Li3 O12 131.0(7)
O13 Li3 U1 113.7(5)
O2 Li3 U1 43.1(3)
O5 Li3 U1 43.6(2)
O12 Li3 U1 148.6(6)
C101 O14 C104 116.4(19)
O14 C101 C102 97.6(18)
C101 C102 C103 108.5(19)
C104 C103 C102 107.0(17)
O14 C104 C103 97.4(15)
C107 C106 C105 112.2(14)
C106 C107 C108 109.1(11)
C109 C108 C107 108.4(14)

loop_
_geom_bond_atom_site_label_1
_geom_bond_atom_site_label_2
_geom_bond_distance
U1 O7 2.216(5)
U1 O2 2.308(4)
U1 O1 2.314(4)
U1 O5 2.323(4)
U1 O3 2.333(5)
U1 O6 2.363(4)
U1 O4 2.374(4)
U1 Li1 3.129(15)
U1 Li3 3.305(10)
U1 Li2 3.320(12)
Br1 C6 1.915(8)
Br2 C15 1.899(7)
Br3 C26 1.889(10)
Br4 C35 1.896(7)
Br5 C46 1.905(7)
Br6 C55 1.913(9)
Br7 C66 1.899(7)
Br8 C75 1.889(9)
O1 C1 1.343(8)
O1 Li1 1.873(17)
O2 C20 1.324(8)
O2 Li3 1.934(11)
O3 C21 1.339(8)
O3 Li2 1.946(12)
O4 C40 1.335(8)
O4 Li1 1.770(15)
O5 C41 1.318(8)
O5 Li3 1.939(12)
O6 C60 1.328(8)
O6 Li2 1.840(15)
O7 C61 1.354(8)
O8 C80 1.388(9)
O9 C84 1.422(15)
O9 C81 1.436(11)
O9 Li1 1.897(16)
O10 C88 1.427(12)
O10 C85 1.441(14)
O10 Li2 1.950(14)
O11 C92 1.419(12)
O11 C89 1.442(11)
O11 Li2 1.940(14)
O12 C96 1.404(13)
O12 C93 1.471(14)
O12 Li3 1.954(13)
O13 C100 1.384(11)
O13 C97 1.436(11)
O13 Li3 1.927(13)
C1 C10 1.415(10)
C1 C2 1.416(10)
C1 Li1 2.716(17)
C2 C3 1.364(11)
C3 C4 1.413(10)
C4 C5 1.411(10)
C4 C9 1.422(10)
C5 C6 1.361(12)
C6 C7 1.374(12)
C7 C8 1.357(12)
C8 C9 1.428(11)
C9 C10 1.408(10)
C10 C11 1.493(9)
C11 C20 1.405(9)
C11 C12 1.457(9)
C12 C13 1.384(10)
C12 C17 1.402(10)
C13 C14 1.375(10)
C14 C15 1.388(11)
C15 C16 1.389(11)
C16 C17 1.416(10)
C17 C18 1.416(10)
C18 C19 1.370(10)
C19 C20 1.415(9)
C21 C30 1.384(9)
C21 C22 1.421(10)
C22 C23 1.323(13)
C23 C24 1.469(14)
C24 C29 1.370(12)
C24 C25 1.418(12)
C25 C26 1.403(18)
C26 C27 1.324(17)
C27 C28 1.398(12)
C28 C29 1.422(12)
C29 C30 1.434(10)
C30 C31 1.493(8)
C31 C40 1.377(9)
C31 C32 1.396(10)
C32 C33 1.396(10)
C32 C37 1.429(10)
C33 C34 1.367(11)
C34 C35 1.402(12)
C35 C36 1.376(12)
C36 C37 1.390(10)
C37 C38 1.444(10)
C38 C39 1.334(10)
C39 C40 1.445(9)
C40 Li1 2.788(16)
C41 C50 1.404(9)
C41 C42 1.415(10)
C42 C43 1.359(10)
C43 C44 1.410(11)
C44 C49 1.409(10)
C44 C45 1.434(10)
C45 C46 1.317(12)
C46 C47 1.432(12)
C47 C48 1.393(11)
C48 C49 1.398(11)
C49 C50 1.434(9)
C50 C51 1.484(9)
C51 C60 1.417(10)
C51 C52 1.432(10)
C52 C57 1.411(11)
C52 C53 1.419(11)
C53 C54 1.386(12)
C54 C55 1.391(15)
C55 C56 1.360(15)
C56 C57 1.418(12)
C57 C58 1.418(12)
C58 C59 1.391(11)
C59 C60 1.417(10)
C61 C70 1.388(10)
C61 C62 1.408(10)
C62 C63 1.338(10)
C63 C64 1.463(11)
C64 C65 1.397(10)
C64 C69 1.425(11)
C65 C66 1.377(13)
C66 C67 1.389(12)
C67 C68 1.346(11)
C68 C69 1.443(11)
C69 C70 1.445(9)
C70 C71 1.518(10)
C71 C80 1.371(11)
C71 C72 1.401(10)
C72 C77 1.407(10)
C72 C73 1.427(11)
C73 C74 1.409(12)
C74 C75 1.420(14)
C75 C76 1.338(14)
C76 C77 1.411(12)
C77 C78 1.441(13)
C78 C79 1.349(12)
C79 C80 1.375(10)
C81 C82 1.58(3)
C82 C83 1.33(3)
C83 C84 1.36(2)
C85 C86 1.44(2)
C86 C87 1.60(2)
C87 C88 1.442(19)
C89 C90 1.506(16)
C90 C91 1.504(18)
C91 C92 1.494(13)
C93 C94 1.55(2)
C94 C95 1.30(3)
C95 C96 1.43(3)
C97 C98 1.478(14)
C98 C99 1.498(17)
C99 C100 1.437(17)
O14 C101 1.456(10)
O14 C104 1.463(9)
C101 C102 1.525(10)
C102 C103 1.545(10)
C103 C104 1.522(9)
C105 C106 1.527(9)
C106 C107 1.518(9)
C107 C108 1.534(9)
C108 C109 1.520(9)

loop_
_platon_squeeze_void_nr
_platon_squeeze_void_average_x
_platon_squeeze_void_average_y
_platon_squeeze_void_average_z
_platon_squeeze_void_volume
_platon_squeeze_void_count_electrons
_platon_squeeze_void_content
1 -0.203 1.250 0.000 992 213 ' '
2 0.179 0.750 0.500 992 213 ' '
3 0.048 0.578 0.236 10 3 ' '
4 0.451 0.422 0.736 10 4 ' '
5 0.548 0.922 0.764 10 4 ' '
6 0.951 0.078 0.264 10 3 ' '
